data_7055275
loop_
_publ_author_name
'Muralisankar, Mathiyan'
'Bhuvanesh, Nattamai S. P.'
'Sreekanth, Anandaram'

_publ_section_title
;
 Synthesis, X-ray crystal structure, DNA/protein binding and DNA cleavage
 studies of novel copper(ii) complexes of N-substituted isatin
 thiosemicarbazone ligands
;
_journal_issue 3
_journal_name_full 'New J. Chem.'
_journal_page_first 2661
_journal_paper_doi 10.1039/C5NJ02806J
_journal_volume 40
_journal_year 2016
_chemical_formula_moiety 'C18 H24 N4 O S'
_chemical_formula_sum 'C18 H24 N4 O S'
_chemical_formula_weight 344.47
_chemical_melting_point 422
_chemical_name_systematic 'N'-(2-oxo-1-pentylindolin-3-ylidene)pyrrolidine-1-carbothiohydrazide '
_space_group_crystal_system triclinic
_space_group_IT_number 2
_space_group_name_Hall '-P 1'
_space_group_name_H-M_alt 'P -1'
_symmetry_space_group_name_Hall '-P 1'
_symmetry_space_group_name_H-M 'P -1'
_atom_sites_solution_hydrogens geom
_audit_creation_date 2014-12-12
_audit_creation_method
;
Olex2 1.2-beta
(compiled 2014.10.22 svn.r3046 for OlexSys, GUI svn.r4928)
;
_audit_update_record
;
2015-08-15 deposited with the CCDC.
2016-01-06 downloaded from the CCDC.
;
_cell_angle_alpha 79.406(7)
_cell_angle_beta 81.424(7)
_cell_angle_gamma 64.639(7)
_cell_formula_units_Z 2
_cell_length_a 8.352(6)
_cell_length_b 8.874(6)
_cell_length_c 13.617(9)
_cell_measurement_reflns_used 3532
_cell_measurement_temperature 150.15
_cell_measurement_theta_max 27.258
_cell_measurement_theta_min 2.563
_cell_volume 893.6(11)
_computing_cell_refinement 'SAINT v8.34A (Bruker, 2013)'
_computing_data_reduction 'SAINT v8.34A (Bruker, 2013)'
_computing_molecular_graphics 'Olex2 (Dolomanov et al., 2009)'
_computing_publication_material 'Olex2 (Dolomanov et al., 2009)'
_computing_structure_refinement 'XL (Sheldrick, 2008)'
_diffrn_ambient_temperature 150.15
_diffrn_measured_fraction_theta_full 0.998
_diffrn_measured_fraction_theta_max 0.980
_diffrn_measurement_device_type 'Bruker APEX-II CCD'
_diffrn_measurement_method '\f and \w scans'
_diffrn_radiation_type MoK\a
_diffrn_radiation_wavelength 0.71073
_diffrn_reflns_av_R_equivalents 0.0609
_diffrn_reflns_av_unetI/netI 0.0743
_diffrn_reflns_Laue_measured_fraction_full 0.998
_diffrn_reflns_Laue_measured_fraction_max 0.980
_diffrn_reflns_limit_h_max 10
_diffrn_reflns_limit_h_min -10
_diffrn_reflns_limit_k_max 11
_diffrn_reflns_limit_k_min -11
_diffrn_reflns_limit_l_max 17
_diffrn_reflns_limit_l_min -17
_diffrn_reflns_number 10379
_diffrn_reflns_point_group_measured_fraction_full 0.998
_diffrn_reflns_point_group_measured_fraction_max 0.980
_diffrn_reflns_theta_full 25.242
_diffrn_reflns_theta_max 27.617
_diffrn_reflns_theta_min 1.526
_diffrn_standards_number 0
_exptl_absorpt_coefficient_mu 0.194
_exptl_absorpt_correction_T_max 0.7456
_exptl_absorpt_correction_T_min 0.4874
_exptl_absorpt_correction_type multi-scan
_exptl_absorpt_process_details
;
SADABS-2014/3 (Bruker,2014) was used for absorption correction.
wR2(int) was 0.1437 before and 0.0636 after correction.
The Ratio of minimum to maximum transmission is 0.6537.
The \l/2 correction factor is Not present.
;
_exptl_crystal_colour yellow
_exptl_crystal_colour_primary yellow
_exptl_crystal_density_diffrn 1.280
_exptl_crystal_description block
_exptl_crystal_F_000 368
_exptl_crystal_preparation Luminescent
_exptl_crystal_recrystallization_method 'Re-crystallisation from solvent: METHANOL / ACETONITRILE'
_exptl_crystal_size_max 0.55
_exptl_crystal_size_mid 0.36
_exptl_crystal_size_min 0.12
_refine_diff_density_max 0.352
_refine_diff_density_min -0.330
_refine_diff_density_rms 0.063
_refine_ls_extinction_method none
_refine_ls_goodness_of_fit_ref 1.062
_refine_ls_hydrogen_treatment constr
_refine_ls_matrix_type full
_refine_ls_number_parameters 218
_refine_ls_number_reflns 4057
_refine_ls_number_restraints 0
_refine_ls_restrained_S_all 1.062
_refine_ls_R_factor_all 0.0731
_refine_ls_R_factor_gt 0.0501
_refine_ls_shift/su_max 0.001
_refine_ls_shift/su_mean 0.000
_refine_ls_structure_factor_coef Fsqd
_refine_ls_weighting_details 'w=1/[\s^2^(Fo^2^)+(0.0543P)^2^] where P=(Fo^2^+2Fc^2^)/3'
_refine_ls_weighting_scheme calc
_refine_ls_wR_factor_gt 0.1176
_refine_ls_wR_factor_ref 0.1284
_reflns_Friedel_coverage 0.000
_reflns_number_gt 2991
_reflns_number_total 4057
_reflns_threshold_expression 'I > 2\s(I)'
_cod_data_source_file c5nj02806j1.cif
_cod_data_source_block mc1bp
_cod_depositor_comments
;
The following automatic conversions were performed:

'_chemical_melting_point' value '422K' was changed to '422' - the
value should be numeric and without a unit designator.

Automatic conversion script
Id: cif_fix_values 4268 2015-11-12 08:31:59Z antanas 

 Adding full bibliography for 7055272--7055277.cif.
;
_cod_original_cell_volume 893.5(10)
_cod_database_code 7055275
_shelxl_version_number 2014-3
_shelx_space_group_comment
;
The symmetry employed for this shelxl refinement is uniquely defined
by the following loop, which should always be used as a source of
symmetry information in preference to the above space-group names.
They are only intended as comments.
;
_shelx_estimated_absorpt_t_max 0.977
_shelx_estimated_absorpt_t_min 0.901
_olex2_refinement_description
;
1. Fixed Uiso
 At 1.2 times of:
  All C(H) groups, All C(H,H) groups, All N(H) groups
 At 1.5 times of:
  All C(H,H,H) groups
2.a Secondary CH2 refined with riding coordinates:
 C9(H9A,H9B), C10(H10A,H10B), C11(H11A,H11B), C12(H12A,H12B), C15(H15A,H15B),
 C16(H16A,H16B), C17(H17A,H17B), C18(H18A,H18B)
2.b Aromatic/amide H refined with riding coordinates:
 N3(H3), C2(H2), C3(H3A), C4(H4), C5(H5)
2.c Idealised Me refined as rotating group:
 C13(H13A,H13B,H13C)
;
_olex2_submission_special_instructions 'No special instructions were received'

loop_
_space_group_symop_operation_xyz
'x, y, z'
'-x, -y, -z'

loop_
_atom_site_label
_atom_site_type_symbol
_atom_site_fract_x
_atom_site_fract_y
_atom_site_fract_z
_atom_site_U_iso_or_equiv
_atom_site_adp_type
_atom_site_occupancy
_atom_site_site_symmetry_order
_atom_site_calc_flag
_atom_site_refinement_flags_posn
S1 S 0.92096(6) 0.31681(6) 0.67012(4) 0.02696(16) Uani 1 1 d .
O1 O 0.56320(16) 0.75695(15) 0.36121(9) 0.0256(3) Uani 1 1 d .
N1 N 0.5303(2) 0.60346(18) 0.25055(11) 0.0219(4) Uani 1 1 d .
N2 N 0.74073(19) 0.40797(18) 0.47780(11) 0.0198(3) Uani 1 1 d .
N3 N 0.74179(18) 0.53652(18) 0.51697(10) 0.0199(4) Uani 1 1 d .
H3 H 0.6878 0.6403 0.4875 0.024 Uiso 1 1 calc R
N4 N 0.82512(19) 0.64828(19) 0.62726(10) 0.0197(3) Uani 1 1 d .
C1 C 0.5683(2) 0.4325(2) 0.24831(13) 0.0194(4) Uani 1 1 d .
C2 C 0.5357(2) 0.3611(2) 0.17603(14) 0.0259(4) Uani 1 1 d .
H2 H 0.4790 0.4282 0.1179 0.031 Uiso 1 1 calc R
C3 C 0.5887(3) 0.1871(2) 0.19095(14) 0.0277(5) Uani 1 1 d .
H3A H 0.5677 0.1353 0.1420 0.033 Uiso 1 1 calc R
C4 C 0.6720(2) 0.0874(2) 0.27619(14) 0.0255(4) Uani 1 1 d .
H4 H 0.7080 -0.0310 0.2843 0.031 Uiso 1 1 calc R
C5 C 0.7022(2) 0.1610(2) 0.34933(14) 0.0223(4) Uani 1 1 d .
H5 H 0.7575 0.0938 0.4078 0.027 Uiso 1 1 calc R
C6 C 0.6505(2) 0.3344(2) 0.33566(13) 0.0184(4) Uani 1 1 d .
C7 C 0.6630(2) 0.4502(2) 0.39460(13) 0.0184(4) Uani 1 1 d .
C8 C 0.5807(2) 0.6230(2) 0.33655(13) 0.0207(4) Uani 1 1 d .
C9 C 0.4494(3) 0.7418(2) 0.17145(14) 0.0284(5) Uani 1 1 d .
H9A H 0.4106 0.8500 0.1978 0.034 Uiso 1 1 calc R
H9B H 0.3425 0.7352 0.1532 0.034 Uiso 1 1 calc R
C10 C 0.5749(3) 0.7400(3) 0.07727(14) 0.0315(5) Uani 1 1 d .
H10A H 0.5992 0.6398 0.0455 0.038 Uiso 1 1 calc R
H10B H 0.5143 0.8409 0.0293 0.038 Uiso 1 1 calc R
C11 C 0.7505(3) 0.7375(3) 0.09604(14) 0.0313(5) Uani 1 1 d .
H11A H 0.8190 0.6288 0.1360 0.038 Uiso 1 1 calc R
H11B H 0.7264 0.8280 0.1365 0.038 Uiso 1 1 calc R
C12 C 0.8643(3) 0.7605(3) 0.00094(16) 0.0441(6) Uani 1 1 d .
H12A H 0.8852 0.6722 -0.0406 0.053 Uiso 1 1 calc R
H12B H 0.7976 0.8709 -0.0380 0.053 Uiso 1 1 calc R
C13 C 1.0420(3) 0.7520(4) 0.0205(2) 0.0623(8) Uani 1 1 d .
H13A H 1.1092 0.7651 -0.0436 0.093 Uiso 1 1 calc GR
H13B H 1.1093 0.6430 0.0588 0.093 Uiso 1 1 calc GR
H13C H 1.0227 0.8425 0.0588 0.093 Uiso 1 1 calc GR
C14 C 0.8269(2) 0.5072(2) 0.60310(13) 0.0197(4) Uani 1 1 d .
C15 C 0.8979(3) 0.6491(2) 0.71905(13) 0.0243(4) Uani 1 1 d .
H15A H 1.0283 0.5827 0.7162 0.029 Uiso 1 1 calc R
H15B H 0.8423 0.6028 0.7791 0.029 Uiso 1 1 calc R
C16 C 0.8505(3) 0.8356(2) 0.72017(14) 0.0283(5) Uani 1 1 d .
H16A H 0.7336 0.8898 0.7573 0.034 Uiso 1 1 calc R
H16B H 0.9417 0.8499 0.7515 0.034 Uiso 1 1 calc R
C17 C 0.8449(3) 0.9099(2) 0.60945(14) 0.0256(4) Uani 1 1 d .
H17A H 0.7707 1.0326 0.6012 0.031 Uiso 1 1 calc R
H17B H 0.9658 0.8887 0.5777 0.031 Uiso 1 1 calc R
C18 C 0.7620(2) 0.8165(2) 0.56500(13) 0.0219(4) Uani 1 1 d .
H18A H 0.6307 0.8742 0.5709 0.026 Uiso 1 1 calc R
H18B H 0.8042 0.8067 0.4936 0.026 Uiso 1 1 calc R

loop_
_atom_site_aniso_label
_atom_site_aniso_U_11
_atom_site_aniso_U_22
_atom_site_aniso_U_33
_atom_site_aniso_U_23
_atom_site_aniso_U_13
_atom_site_aniso_U_12
S1 0.0292(3) 0.0242(3) 0.0229(3) -0.0020(2) -0.0014(2) -0.0074(2)
O1 0.0249(7) 0.0199(7) 0.0326(8) -0.0073(6) -0.0016(6) -0.0085(6)
N1 0.0223(8) 0.0196(8) 0.0224(8) -0.0030(6) -0.0035(6) -0.0066(7)
N2 0.0192(8) 0.0234(8) 0.0184(8) -0.0074(6) 0.0030(6) -0.0098(7)
N3 0.0216(8) 0.0182(8) 0.0195(8) -0.0052(6) -0.0009(6) -0.0069(7)
N4 0.0196(8) 0.0223(8) 0.0166(7) -0.0059(6) 0.0007(6) -0.0075(7)
C1 0.0166(9) 0.0213(10) 0.0201(9) -0.0045(7) 0.0020(7) -0.0081(8)
C2 0.0255(10) 0.0330(11) 0.0220(10) -0.0046(8) -0.0053(8) -0.0131(9)
C3 0.0281(11) 0.0334(11) 0.0279(11) -0.0121(9) 0.0003(9) -0.0163(9)
C4 0.0278(11) 0.0214(10) 0.0299(11) -0.0070(8) -0.0002(8) -0.0117(8)
C5 0.0227(10) 0.0240(10) 0.0224(9) -0.0027(8) -0.0022(8) -0.0118(8)
C6 0.0173(9) 0.0214(9) 0.0187(9) -0.0062(7) 0.0025(7) -0.0097(7)
C7 0.0158(9) 0.0191(9) 0.0197(9) -0.0052(7) 0.0045(7) -0.0074(7)
C8 0.0142(9) 0.0223(10) 0.0245(10) -0.0065(8) 0.0037(7) -0.0068(7)
C9 0.0274(11) 0.0227(10) 0.0304(11) 0.0018(8) -0.0107(9) -0.0054(9)
C10 0.0437(13) 0.0287(11) 0.0209(10) 0.0041(8) -0.0115(9) -0.0139(10)
C11 0.0355(12) 0.0326(12) 0.0226(10) -0.0037(9) 0.0002(9) -0.0117(10)
C12 0.0500(15) 0.0487(15) 0.0295(12) -0.0016(10) 0.0028(11) -0.0199(12)
C13 0.0476(16) 0.077(2) 0.0579(17) 0.0038(14) 0.0120(13) -0.0312(15)
C14 0.0141(9) 0.0261(10) 0.0178(9) -0.0076(8) 0.0052(7) -0.0073(8)
C15 0.0247(10) 0.0341(11) 0.0168(9) -0.0066(8) -0.0008(8) -0.0136(9)
C16 0.0293(11) 0.0351(12) 0.0267(10) -0.0131(9) 0.0015(9) -0.0168(9)
C17 0.0247(10) 0.0234(10) 0.0304(11) -0.0096(8) -0.0001(8) -0.0098(8)
C18 0.0219(10) 0.0220(10) 0.0203(9) -0.0043(8) 0.0005(8) -0.0077(8)

loop_
_atom_type_symbol
_atom_type_description
_atom_type_scat_dispersion_real
_atom_type_scat_dispersion_imag
_atom_type_scat_source
C C 0.0033 0.0016 'International Tables Vol C Tables 4.2.6.8 and 6.1.1.4'
H H 0.0000 0.0000 'International Tables Vol C Tables 4.2.6.8 and 6.1.1.4'
N N 0.0061 0.0033 'International Tables Vol C Tables 4.2.6.8 and 6.1.1.4'
O O 0.0106 0.0060 'International Tables Vol C Tables 4.2.6.8 and 6.1.1.4'
S S 0.1246 0.1234 'International Tables Vol C Tables 4.2.6.8 and 6.1.1.4'

loop_
_geom_angle_atom_site_label_1
_geom_angle_atom_site_label_2
_geom_angle_atom_site_label_3
_geom_angle
C1 N1 C9 125.12(15)
C8 N1 C1 110.90(15)
C8 N1 C9 123.97(16)
C7 N2 N3 115.33(15)
N2 N3 H3 119.6
N2 N3 C14 120.85(15)
C14 N3 H3 119.6
C14 N4 C15 122.12(15)
C14 N4 C18 125.97(15)
C15 N4 C18 111.82(15)
C2 C1 N1 129.00(17)
C2 C1 C6 121.61(17)
C6 C1 N1 109.40(15)
C1 C2 H2 121.0
C1 C2 C3 117.90(18)
C3 C2 H2 121.0
C2 C3 H3A 119.3
C2 C3 C4 121.49(18)
C4 C3 H3A 119.3
C3 C4 H4 119.9
C5 C4 C3 120.15(18)
C5 C4 H4 119.9
C4 C5 H5 120.4
C6 C5 C4 119.17(17)
C6 C5 H5 120.4
C1 C6 C7 106.69(16)
C5 C6 C1 119.67(17)
C5 C6 C7 133.64(17)
N2 C7 C6 125.88(16)
N2 C7 C8 127.64(17)
C6 C7 C8 106.36(16)
O1 C8 N1 126.47(17)
O1 C8 C7 126.90(17)
N1 C8 C7 106.63(16)
N1 C9 H9A 108.9
N1 C9 H9B 108.9
N1 C9 C10 113.29(15)
H9A C9 H9B 107.7
C10 C9 H9A 108.9
C10 C9 H9B 108.9
C9 C10 H10A 108.7
C9 C10 H10B 108.7
H10A C10 H10B 107.6
C11 C10 C9 114.32(17)
C11 C10 H10A 108.7
C11 C10 H10B 108.7
C10 C11 H11A 108.7
C10 C11 H11B 108.7
C10 C11 C12 114.13(17)
H11A C11 H11B 107.6
C12 C11 H11A 108.7
C12 C11 H11B 108.7
C11 C12 H12A 108.8
C11 C12 H12B 108.8
H12A C12 H12B 107.7
C13 C12 C11 113.7(2)
C13 C12 H12A 108.8
C13 C12 H12B 108.8
C12 C13 H13A 109.5
C12 C13 H13B 109.5
C12 C13 H13C 109.5
H13A C13 H13B 109.5
H13A C13 H13C 109.5
H13B C13 H13C 109.5
N3 C14 S1 123.70(14)
N4 C14 S1 123.64(14)
N4 C14 N3 112.66(15)
N4 C15 H15A 111.0
N4 C15 H15B 111.0
N4 C15 C16 103.55(15)
H15A C15 H15B 109.0
C16 C15 H15A 111.0
C16 C15 H15B 111.0
C15 C16 H16A 110.9
C15 C16 H16B 110.9
H16A C16 H16B 108.9
C17 C16 C15 104.20(15)
C17 C16 H16A 110.9
C17 C16 H16B 110.9
C16 C17 H17A 111.1
C16 C17 H17B 111.1
H17A C17 H17B 109.1
C18 C17 C16 103.25(15)
C18 C17 H17A 111.1
C18 C17 H17B 111.1
N4 C18 C17 103.13(15)
N4 C18 H18A 111.1
N4 C18 H18B 111.1
C17 C18 H18A 111.1
C17 C18 H18B 111.1
H18A C18 H18B 109.1

loop_
_geom_bond_atom_site_label_1
_geom_bond_atom_site_label_2
_geom_bond_distance
S1 C14 1.678(2)
O1 C8 1.237(2)
N1 C1 1.416(2)
N1 C8 1.365(2)
N1 C9 1.464(2)
N2 N3 1.349(2)
N2 C7 1.304(2)
N3 H3 0.8800
N3 C14 1.388(2)
N4 C14 1.345(2)
N4 C15 1.472(2)
N4 C18 1.490(2)
C1 C2 1.379(3)
C1 C6 1.412(2)
C2 H2 0.9500
C2 C3 1.395(3)
C3 H3A 0.9500
C3 C4 1.396(3)
C4 H4 0.9500
C4 C5 1.392(3)
C5 H5 0.9500
C5 C6 1.392(3)
C6 C7 1.459(3)
C7 C8 1.504(3)
C9 H9A 0.9900
C9 H9B 0.9900
C9 C10 1.528(3)
C10 H10A 0.9900
C10 H10B 0.9900
C10 C11 1.516(3)
C11 H11A 0.9900
C11 H11B 0.9900
C11 C12 1.524(3)
C12 H12A 0.9900
C12 H12B 0.9900
C12 C13 1.515(4)
C13 H13A 0.9800
C13 H13B 0.9800
C13 H13C 0.9800
C15 H15A 0.9900
C15 H15B 0.9900
C15 C16 1.530(3)
C16 H16A 0.9900
C16 H16B 0.9900
C16 C17 1.529(3)
C17 H17A 0.9900
C17 H17B 0.9900
C17 C18 1.527(3)
C18 H18A 0.9900
C18 H18B 0.9900

loop_
_geom_hbond_atom_site_label_D
_geom_hbond_atom_site_label_H
_geom_hbond_atom_site_label_A
_geom_hbond_distance_DH
_geom_hbond_distance_HA
_geom_hbond_distance_DA
_geom_hbond_angle_DHA
N3 H3 O1 0.88 2.02 2.733(2) 137.6

loop_
_geom_torsion_atom_site_label_1
_geom_torsion_atom_site_label_2
_geom_torsion_atom_site_label_3
_geom_torsion_atom_site_label_4
_geom_torsion
N1 C1 C2 C3 179.12(17)
N1 C1 C6 C5 -179.22(15)
N1 C1 C6 C7 0.27(19)
N1 C9 C10 C11 -54.6(2)
N2 N3 C14 S1 -4.7(2)
N2 N3 C14 N4 175.62(14)
N2 C7 C8 O1 -4.8(3)
N2 C7 C8 N1 174.72(16)
N3 N2 C7 C6 177.41(15)
N3 N2 C7 C8 2.1(2)
N4 C15 C16 C17 -28.64(19)
C1 N1 C8 O1 -179.00(17)
C1 N1 C8 C7 1.51(19)
C1 N1 C9 C10 -72.2(2)
C1 C2 C3 C4 0.1(3)
C1 C6 C7 N2 -175.50(16)
C1 C6 C7 C8 0.62(18)
C2 C1 C6 C5 0.7(3)
C2 C1 C6 C7 -179.80(16)
C2 C3 C4 C5 0.7(3)
C3 C4 C5 C6 -0.8(3)
C4 C5 C6 C1 0.1(3)
C4 C5 C6 C7 -179.22(18)
C5 C6 C7 N2 3.9(3)
C5 C6 C7 C8 180.00(18)
C6 C1 C2 C3 -0.8(3)
C6 C7 C8 O1 179.20(17)
C6 C7 C8 N1 -1.31(18)
C7 N2 N3 C14 -177.30(14)
C8 N1 C1 C2 178.91(18)
C8 N1 C1 C6 -1.2(2)
C8 N1 C9 C10 107.1(2)
C9 N1 C1 C2 -1.7(3)
C9 N1 C1 C6 178.25(15)
C9 N1 C8 O1 1.6(3)
C9 N1 C8 C7 -177.91(15)
C9 C10 C11 C12 -171.87(17)
C10 C11 C12 C13 -178.1(2)
C14 N4 C15 C16 -174.52(15)
C14 N4 C18 C17 -161.99(16)
C15 N4 C14 S1 -3.5(2)
C15 N4 C14 N3 176.19(14)
C15 N4 C18 C17 14.61(18)
C15 C16 C17 C18 37.91(19)
C16 C17 C18 N4 -31.82(17)
C18 N4 C14 S1 172.74(13)
C18 N4 C14 N3 -7.5(2)
C18 N4 C15 C16 8.73(19)
